data_7151704
loop_
_publ_author_name
'Smith, Catherine J.'
'Nikbin, Nikzad'
'Ley, Steven V.'
'Lange, Heiko'
'Baxendale, Ian R.'

_publ_section_title
;
 A fully automated, multistep flow synthesis of
 5-amino-4-cyano-1,2,3-triazoles.
;
_journal_issue 6
_journal_name_full 'Organic &amp; biomolecular chemistry'
_journal_page_first 1938
_journal_page_last 1947
_journal_paper_doi 10.1039/C0OB00815J
_journal_volume 9
_journal_year 2011
_chemical_formula_moiety 'C10 H5 Br N6'
_chemical_formula_sum 'C10 H5 Br N6'
_chemical_formula_weight 289.11
_chemical_name_systematic
;
?
;
_space_group_IT_number 2
_symmetry_cell_setting triclinic
_symmetry_space_group_name_Hall '-P 1'
_symmetry_space_group_name_H-M 'P -1'
_atom_sites_solution_hydrogens geom
_atom_sites_solution_primary direct
_atom_sites_solution_secondary difmap
_audit_creation_method SHELXL-97
_cell_angle_alpha 97.305(1)
_cell_angle_beta 110.101(1)
_cell_angle_gamma 90.585(1)
_cell_formula_units_Z 2
_cell_length_a 7.2576(2)
_cell_length_b 8.4262(2)
_cell_length_c 8.8405(2)
_cell_measurement_reflns_used 5799
_cell_measurement_temperature 180(2)
_cell_measurement_theta_max 32.03
_cell_measurement_theta_min 1.00
_cell_volume 502.74(2)
_computing_cell_refinement 'HKL Scalepack (Otwinowski & Minor 1997)'
_computing_data_collection 'Collect (Nonius B.V. 1998)'
_computing_data_reduction
;
HKL Denzo and Scalepack (Otwinowski & Minor 1997)
;
_computing_publication_material 'SHELXL-97 (Sheldrick 1997)'
_computing_structure_refinement 'SHELXL-97 (Sheldrick 1997)'
_computing_structure_solution 'SIR-92 (Altomare et al. 1994)'
_diffrn_ambient_temperature 180(2)
_diffrn_measured_fraction_theta_full 0.995
_diffrn_measured_fraction_theta_max 0.995
_diffrn_measurement_device_type 'Nonius Kappa CCD'
_diffrn_measurement_method 'Thin slice \w and \f scans'
_diffrn_radiation_source 'fine-focus sealed tube'
_diffrn_radiation_type MoK\a
_diffrn_radiation_wavelength 0.71073
_diffrn_reflns_av_R_equivalents 0.0449
_diffrn_reflns_av_sigmaI/netI 0.0429
_diffrn_reflns_limit_h_max 10
_diffrn_reflns_limit_h_min -10
_diffrn_reflns_limit_k_max 11
_diffrn_reflns_limit_k_min -12
_diffrn_reflns_limit_l_max 13
_diffrn_reflns_limit_l_min -13
_diffrn_reflns_number 9286
_diffrn_reflns_theta_full 32.02
_diffrn_reflns_theta_max 32.02
_diffrn_reflns_theta_min 3.71
_exptl_absorpt_coefficient_mu 4.072
_exptl_absorpt_correction_T_max 0.757
_exptl_absorpt_correction_T_min 0.613
_exptl_absorpt_correction_type multi-scan
_exptl_absorpt_process_details
;
multi-scan from symmetry-related measurements
Sortav (Blessing 1995)
;
_exptl_crystal_colour colourless
_exptl_crystal_density_diffrn 1.910
_exptl_crystal_density_method 'not measured'
_exptl_crystal_description block
_exptl_crystal_F_000 284
_exptl_crystal_size_max 0.23
_exptl_crystal_size_mid 0.14
_exptl_crystal_size_min 0.07
_refine_diff_density_max 0.495
_refine_diff_density_min -0.865
_refine_diff_density_rms 0.098
_refine_ls_extinction_method none
_refine_ls_goodness_of_fit_ref 1.035
_refine_ls_hydrogen_treatment constr
_refine_ls_matrix_type full
_refine_ls_number_parameters 154
_refine_ls_number_reflns 3475
_refine_ls_number_restraints 0
_refine_ls_restrained_S_all 1.035
_refine_ls_R_factor_all 0.0401
_refine_ls_R_factor_gt 0.0320
_refine_ls_shift/su_max 0.000
_refine_ls_shift/su_mean 0.000
_refine_ls_structure_factor_coef Fsqd
_refine_ls_weighting_details 'calc w=1/[\s^2^(Fo^2^)+(0.0374P)^2^+0.2488P] where P=(Fo^2^+2Fc^2^)/3'
_refine_ls_weighting_scheme calc
_refine_ls_wR_factor_gt 0.0772
_refine_ls_wR_factor_ref 0.0811
_reflns_number_gt 3053
_reflns_number_total 3475
_reflns_threshold_expression >2sigma(I)
_cod_data_source_file C0OB00815J.TXT
_cod_data_source_block sl1010
_cod_original_sg_symbol_H-M P-1
_cod_database_code 7151704

loop_
_symmetry_equiv_pos_as_xyz
'x, y, z'
'-x, -y, -z'

loop_
_atom_site_label
_atom_site_type_symbol
_atom_site_fract_x
_atom_site_fract_y
_atom_site_fract_z
_atom_site_U_iso_or_equiv
_atom_site_adp_type
_atom_site_occupancy
_atom_site_symmetry_multiplicity
_atom_site_calc_flag
_atom_site_refinement_flags
_atom_site_disorder_assembly
_atom_site_disorder_group
Br1 Br 0.02984(3) 0.32350(2) 0.31503(2) 0.02511(7) Uani 1 1 d . . .
N1 N -0.3249(2) 0.84892(17) -0.07837(18) 0.0195(3) Uani 1 1 d . . .
N2 N -0.2912(3) 1.01096(18) -0.0353(2) 0.0256(3) Uani 1 1 d . . .
N3 N -0.4130(3) 1.07523(19) -0.1549(2) 0.0253(3) Uani 1 1 d . . .
N4 N -0.7837(3) 1.0286(2) -0.5330(2) 0.0361(4) Uani 1 1 d . . .
N5 N -0.5284(2) 0.65817(18) -0.30058(18) 0.0206(3) Uani 1 1 d . . .
N6 N -0.4968(3) 0.39128(19) -0.2895(2) 0.0274(4) Uani 1 1 d . . .
H6A H -0.5835 0.3720 -0.3887 0.033 Uiso 1 1 calc R . .
H6B H -0.4442 0.3112 -0.2377 0.033 Uiso 1 1 calc R . .
C1 C -0.4687(3) 0.8092(2) -0.2269(2) 0.0192(3) Uani 1 1 d . . .
C2 C -0.5247(3) 0.9583(2) -0.2733(2) 0.0217(3) Uani 1 1 d . . .
C3 C -0.6702(3) 0.9953(2) -0.4175(2) 0.0253(4) Uani 1 1 d . . .
C4 C -0.2351(3) 0.7326(2) 0.0162(2) 0.0190(3) Uani 1 1 d . . .
C5 C -0.0912(3) 0.7726(2) 0.1704(2) 0.0227(3) Uani 1 1 d . . .
H5B H -0.0491 0.8814 0.2131 0.027 Uiso 1 1 calc R . .
C6 C -0.0115(3) 0.6508(2) 0.2595(2) 0.0230(3) Uani 1 1 d . . .
H6C H 0.0868 0.6752 0.3642 0.028 Uiso 1 1 calc R . .
C7 C -0.0765(3) 0.4915(2) 0.1945(2) 0.0200(3) Uani 1 1 d . . .
C8 C -0.2164(3) 0.4514(2) 0.0409(2) 0.0195(3) Uani 1 1 d . . .
H8A H -0.2565 0.3423 -0.0016 0.023 Uiso 1 1 calc R . .
C9 C -0.2983(3) 0.5734(2) -0.0517(2) 0.0176(3) Uani 1 1 d . . .
C10 C -0.4449(3) 0.5425(2) -0.2172(2) 0.0188(3) Uani 1 1 d . . .

loop_
_atom_site_aniso_label
_atom_site_aniso_U_11
_atom_site_aniso_U_22
_atom_site_aniso_U_33
_atom_site_aniso_U_23
_atom_site_aniso_U_13
_atom_site_aniso_U_12
Br1 0.02530(11) 0.02559(10) 0.02380(10) 0.01229(7) 0.00453(7) 0.00549(7)
N1 0.0232(8) 0.0125(6) 0.0196(6) 0.0024(5) 0.0034(6) 0.0007(5)
N2 0.0326(9) 0.0134(6) 0.0256(7) 0.0027(5) 0.0036(7) 0.0004(6)
N3 0.0310(9) 0.0149(6) 0.0260(7) 0.0041(6) 0.0042(6) 0.0019(6)
N4 0.0371(11) 0.0302(9) 0.0344(9) 0.0118(7) 0.0015(8) 0.0041(8)
N5 0.0228(8) 0.0151(6) 0.0202(6) 0.0040(5) 0.0023(6) 0.0004(6)
N6 0.0337(9) 0.0144(7) 0.0236(7) 0.0023(5) -0.0031(7) -0.0001(6)
C1 0.0214(8) 0.0161(7) 0.0186(7) 0.0045(6) 0.0042(6) 0.0016(6)
C2 0.0257(9) 0.0148(7) 0.0233(8) 0.0052(6) 0.0059(7) 0.0028(6)
C3 0.0294(10) 0.0162(7) 0.0278(9) 0.0055(6) 0.0062(7) 0.0018(7)
C4 0.0208(8) 0.0162(7) 0.0188(7) 0.0053(6) 0.0046(6) 0.0018(6)
C5 0.0251(9) 0.0187(7) 0.0200(7) 0.0014(6) 0.0027(7) -0.0005(7)
C6 0.0222(9) 0.0255(8) 0.0185(7) 0.0047(6) 0.0026(6) 0.0021(7)
C7 0.0204(8) 0.0206(8) 0.0187(7) 0.0079(6) 0.0045(6) 0.0032(6)
C8 0.0210(8) 0.0161(7) 0.0206(7) 0.0069(6) 0.0047(6) 0.0032(6)
C9 0.0199(8) 0.0149(7) 0.0169(7) 0.0041(5) 0.0044(6) 0.0022(6)
C10 0.0209(8) 0.0146(7) 0.0193(7) 0.0035(6) 0.0044(6) 0.0000(6)

loop_
_atom_type_symbol
_atom_type_description
_atom_type_scat_dispersion_real
_atom_type_scat_dispersion_imag
_atom_type_scat_source
C C 0.0033 0.0016 'International Tables Vol C Tables 4.2.6.8 and 6.1.1.4'
H H 0.0000 0.0000 'International Tables Vol C Tables 4.2.6.8 and 6.1.1.4'
Br Br -0.2901 2.4595 'International Tables Vol C Tables 4.2.6.8 and 6.1.1.4'
N N 0.0061 0.0033 'International Tables Vol C Tables 4.2.6.8 and 6.1.1.4'

loop_
_geom_angle_atom_site_label_1
_geom_angle_atom_site_label_2
_geom_angle_atom_site_label_3
_geom_angle
_geom_angle_site_symmetry_1
_geom_angle_site_symmetry_3
_geom_angle_publ_flag
C1 N1 N2 112.23(14) . . ?
C1 N1 C4 121.53(15) . . ?
N2 N1 C4 126.17(15) . . ?
N3 N2 N1 106.07(15) . . ?
N2 N3 C2 110.10(15) . . ?
C10 N5 C1 116.15(15) . . ?
C10 N6 H6A 120.0 . . ?
C10 N6 H6B 120.0 . . ?
H6A N6 H6B 120.0 . . ?
N5 C1 N1 124.78(15) . . ?
N5 C1 C2 132.58(17) . . ?
N1 C1 C2 102.63(15) . . ?
N3 C2 C1 108.96(16) . . ?
N3 C2 C3 121.82(16) . . ?
C1 C2 C3 129.22(17) . . ?
N4 C3 C2 178.1(2) . . ?
N1 C4 C5 121.87(16) . . ?
N1 C4 C9 115.95(15) . . ?
C5 C4 C9 122.17(16) . . ?
C6 C5 C4 118.77(17) . . ?
C6 C5 H5B 120.6 . . ?
C4 C5 H5B 120.6 . . ?
C5 C6 C7 119.61(17) . . ?
C5 C6 H6C 120.2 . . ?
C7 C6 H6C 120.2 . . ?
C8 C7 C6 121.75(16) . . ?
C8 C7 Br1 118.02(13) . . ?
C6 C7 Br1 120.21(13) . . ?
C7 C8 C9 119.41(17) . . ?
C7 C8 H8A 120.3 . . ?
C9 C8 H8A 120.3 . . ?
C4 C9 C8 118.26(16) . . ?
C4 C9 C10 118.38(15) . . ?
C8 C9 C10 123.35(16) . . ?
N5 C10 N6 117.46(16) . . ?
N5 C10 C9 122.99(16) . . ?
N6 C10 C9 119.55(15) . . ?

loop_
_geom_bond_atom_site_label_1
_geom_bond_atom_site_label_2
_geom_bond_distance
_geom_bond_site_symmetry_2
_geom_bond_publ_flag
Br1 C7 1.8910(17) . ?
N1 C1 1.365(2) . ?
N1 N2 1.366(2) . ?
N1 C4 1.390(2) . ?
N2 N3 1.306(2) . ?
N3 C2 1.365(2) . ?
N4 C3 1.140(3) . ?
N5 C10 1.322(2) . ?
N5 C1 1.347(2) . ?
N6 C10 1.338(2) . ?
N6 H6A 0.8800 . ?
N6 H6B 0.8800 . ?
C1 C2 1.393(2) . ?
C2 C3 1.421(3) . ?
C4 C5 1.400(2) . ?
C4 C9 1.401(2) . ?
C5 C6 1.383(3) . ?
C5 H5B 0.9500 . ?
C6 C7 1.400(3) . ?
C6 H6C 0.9500 . ?
C7 C8 1.385(2) . ?
C8 C9 1.404(2) . ?
C8 H8A 0.9500 . ?
C9 C10 1.473(2) . ?

loop_
_geom_torsion_atom_site_label_1
_geom_torsion_atom_site_label_2
_geom_torsion_atom_site_label_3
_geom_torsion_atom_site_label_4
_geom_torsion
_geom_torsion_site_symmetry_1
_geom_torsion_site_symmetry_2
_geom_torsion_site_symmetry_3
_geom_torsion_site_symmetry_4
_geom_torsion_publ_flag
C1 N1 N2 N3 0.3(2) . . . . ?
C4 N1 N2 N3 -176.66(18) . . . . ?
N1 N2 N3 C2 0.3(2) . . . . ?
C10 N5 C1 N1 2.9(3) . . . . ?
C10 N5 C1 C2 -178.2(2) . . . . ?
N2 N1 C1 N5 178.44(18) . . . . ?
C4 N1 C1 N5 -4.5(3) . . . . ?
N2 N1 C1 C2 -0.7(2) . . . . ?
C4 N1 C1 C2 176.40(17) . . . . ?
N2 N3 C2 C1 -0.8(2) . . . . ?
N2 N3 C2 C3 179.8(2) . . . . ?
N5 C1 C2 N3 -178.2(2) . . . . ?
N1 C1 C2 N3 0.8(2) . . . . ?
N5 C1 C2 C3 1.2(4) . . . . ?
N1 C1 C2 C3 -179.8(2) . . . . ?
N3 C2 C3 N4 34(7) . . . . ?
C1 C2 C3 N4 -145(7) . . . . ?
C1 N1 C4 C5 -178.29(18) . . . . ?
N2 N1 C4 C5 -1.6(3) . . . . ?
C1 N1 C4 C9 1.2(3) . . . . ?
N2 N1 C4 C9 177.89(18) . . . . ?
N1 C4 C5 C6 178.41(18) . . . . ?
C9 C4 C5 C6 -1.1(3) . . . . ?
C4 C5 C6 C7 -0.3(3) . . . . ?
C5 C6 C7 C8 1.5(3) . . . . ?
C5 C6 C7 Br1 -179.70(15) . . . . ?
C6 C7 C8 C9 -1.2(3) . . . . ?
Br1 C7 C8 C9 179.96(14) . . . . ?
N1 C4 C9 C8 -178.16(16) . . . . ?
C5 C4 C9 C8 1.4(3) . . . . ?
N1 C4 C9 C10 2.8(3) . . . . ?
C5 C4 C9 C10 -177.68(18) . . . . ?
C7 C8 C9 C4 -0.2(3) . . . . ?
C7 C8 C9 C10 178.77(17) . . . . ?
C1 N5 C10 N6 -177.93(18) . . . . ?
C1 N5 C10 C9 1.5(3) . . . . ?
C4 C9 C10 N5 -4.4(3) . . . . ?
C8 C9 C10 N5 176.60(18) . . . . ?
C4 C9 C10 N6 175.02(19) . . . . ?
C8 C9 C10 N6 -4.0(3) . . . . ?

loop_
_cod_related_entry_id
_cod_related_entry_database
_cod_related_entry_code
1 ChemSpider 30653468
